data_7128068
loop_
_publ_author_name
'Korb, Marcus'
'Moggach, Stephen A.'
'Low, Paul J.'

_publ_section_title
;
 Synthesis of a diferrocenylvinylidene complex by migration of a
 ferrocenyl substituent.
;
_journal_issue 35
_journal_name_full 'Chemical communications (Cambridge, England)'
_journal_page_first 4251
_journal_page_last 4254
_journal_paper_doi 10.1039/d1cc00605c
_journal_volume 57
_journal_year 2021
_chemical_formula_moiety 'C32 H29 O P2 Ru, C32 H12 B F24'
_chemical_formula_sum 'C64 H41 B F24 O P2 Ru'
_chemical_formula_weight 1455.79
_space_group_crystal_system triclinic
_space_group_IT_number 2
_space_group_name_Hall '-P 1'
_space_group_name_H-M_alt 'P -1'
_atom_sites_solution_hydrogens geom
_audit_creation_method SHELXL-2018/3
_audit_update_record
;
2021-01-17 deposited with the CCDC.	2021-03-25 downloaded from the CCDC.
;
_cell_angle_alpha 109.8850(10)
_cell_angle_beta 100.1500(10)
_cell_angle_gamma 94.1850(10)
_cell_formula_units_Z 2
_cell_length_a 12.97370(10)
_cell_length_b 14.01970(10)
_cell_length_c 18.0024(2)
_cell_measurement_reflns_used 68272
_cell_measurement_temperature 100.2(7)
_cell_measurement_theta_max 75.2430
_cell_measurement_theta_min 2.6620
_cell_volume 2999.58(5)
_computing_cell_refinement 'CrysAlisPro 1.171.40.75a (Rigaku OD, 2020)'
_computing_data_collection 'CrysAlisPro 1.171.40.75a (Rigaku OD, 2020)'
_computing_data_reduction 'CrysAlisPro 1.171.40.75a (Rigaku OD, 2020)'
_computing_structure_refinement 'SHELXL-2018/3 (Sheldrick, 2018)'
_computing_structure_solution 'SHELXS-2018/3 (Sheldrick, 2018)'
_diffrn_ambient_temperature 100.2(7)
_diffrn_detector_area_resol_mean 10.0000
_diffrn_measured_fraction_theta_full 0.997
_diffrn_measured_fraction_theta_max 0.962
_diffrn_measurement_device_type 'XtaLAB Synergy, Single source at home/near, HyPix'
_diffrn_measurement_method '\w scans'
_diffrn_radiation_type CuK\a
_diffrn_radiation_wavelength 1.54184
_diffrn_reflns_av_R_equivalents 0.0713
_diffrn_reflns_av_unetI/netI 0.0293
_diffrn_reflns_Laue_measured_fraction_full 0.997
_diffrn_reflns_Laue_measured_fraction_max 0.962
_diffrn_reflns_limit_h_max 16
_diffrn_reflns_limit_h_min -16
_diffrn_reflns_limit_k_max 17
_diffrn_reflns_limit_k_min -17
_diffrn_reflns_limit_l_max 21
_diffrn_reflns_limit_l_min -22
_diffrn_reflns_number 171312
_diffrn_reflns_point_group_measured_fraction_full 0.997
_diffrn_reflns_point_group_measured_fraction_max 0.962
_diffrn_reflns_theta_full 67.684
_diffrn_reflns_theta_max 75.312
_diffrn_reflns_theta_min 2.672
_exptl_absorpt_coefficient_mu 3.690
_exptl_absorpt_correction_T_max 1.00000
_exptl_absorpt_correction_T_min 0.55013
_exptl_absorpt_correction_type multi-scan
_exptl_absorpt_process_details
;
CrysAlisPro 1.171.40.75a (Rigaku Oxford Diffraction, 2020)
Empirical absorption correction using spherical harmonics,
 implemented in SCALE3 ABSPACK scaling algorithm.
;
_exptl_crystal_colour yellow
_exptl_crystal_density_diffrn 1.612
_exptl_crystal_description block
_exptl_crystal_F_000 1456
_exptl_crystal_size_max 0.102
_exptl_crystal_size_mid 0.054
_exptl_crystal_size_min 0.032
_refine_diff_density_max 0.907
_refine_diff_density_min -0.951
_refine_diff_density_rms 0.069
_refine_ls_extinction_method none
_refine_ls_goodness_of_fit_ref 1.070
_refine_ls_hydrogen_treatment constr
_refine_ls_matrix_type full
_refine_ls_number_parameters 868
_refine_ls_number_reflns 11941
_refine_ls_number_restraints 66
_refine_ls_restrained_S_all 1.083
_refine_ls_R_factor_all 0.0451
_refine_ls_R_factor_gt 0.0394
_refine_ls_shift/su_max 0.001
_refine_ls_shift/su_mean 0.000
_refine_ls_structure_factor_coef Fsqd
_refine_ls_weighting_details 'w=1/[\s^2^(Fo^2^)+(0.0550P)^2^+2.5524P] where P=(Fo^2^+2Fc^2^)/3'
_refine_ls_weighting_scheme calc
_refine_ls_wR_factor_gt 0.1013
_refine_ls_wR_factor_ref 0.1049
_reflns_Friedel_coverage 0.000
_reflns_number_gt 10563
_reflns_number_total 11941
_reflns_threshold_expression 'I > 2\s(I)'
_cod_data_source_file d1cc00605c2.cif
_cod_data_source_block MKV163A2
_cod_depositor_comments 'Adding full bibliography for 7128064--7128069.cif.'
_cod_database_code 7128068
_shelx_shelxl_version_number 2018/3
_shelx_space_group_comment
;
The symmetry employed for this shelxl refinement is uniquely defined
by the following loop, which should always be used as a source of
symmetry information in preference to the above space-group names.
They are only intended as comments.
;
_oxdiff_exptl_absorpt_empirical_full_min 0.501
_oxdiff_exptl_absorpt_empirical_full_max 1.731
_oxdiff_exptl_absorpt_empirical_details
;
Empirical correction (ABSPACK) includes:
- Absorption correction using spherical harmonics
- Frame scaling
;

loop_
_space_group_symop_operation_xyz
'x, y, z'
'-x, -y, -z'

loop_
_atom_site_label
_atom_site_type_symbol
_atom_site_fract_x
_atom_site_fract_y
_atom_site_fract_z
_atom_site_U_iso_or_equiv
_atom_site_adp_type
_atom_site_occupancy
_atom_site_site_symmetry_order
_atom_site_calc_flag
_atom_site_refinement_flags_posn
_atom_site_refinement_flags_adp
_atom_site_refinement_flags_occupancy
_atom_site_disorder_assembly
_atom_site_disorder_group
C1 C 0.1744(2) 0.23994(19) 0.84037(16) 0.0307(5) Uani 1 1 d . . . . .
C2 C 0.0494(3) 0.2420(3) 0.96511(19) 0.0512(8) Uani 1 1 d . . . . .
H2 H 0.113861 0.269138 1.001520 0.061 Uiso 1 1 calc R U . . .
C3 C 0.0157(3) 0.1364(2) 0.91687(18) 0.0427(7) Uani 1 1 d . . . . .
H3 H 0.053785 0.082483 0.915861 0.051 Uiso 1 1 calc R U . . .
C4 C -0.0864(2) 0.1296(2) 0.87099(19) 0.0404(6) Uani 1 1 d . . . . .
H4 H -0.127806 0.069564 0.834295 0.048 Uiso 1 1 calc R U . . .
C5 C -0.1152(2) 0.2280(3) 0.8897(2) 0.0479(8) Uani 1 1 d . . . . .
H5 H -0.178512 0.244617 0.867431 0.058 Uiso 1 1 calc R U . . .
C6 C -0.0307(3) 0.2979(2) 0.9485(2) 0.0528(9) Uani 1 1 d . . . . .
H6 H -0.028989 0.368385 0.971943 0.063 Uiso 1 1 calc R U . . .
C7 C 0.12177(18) 0.07781(18) 0.67246(15) 0.0263(5) Uani 1 1 d . . . . .
C8 C 0.1716(2) 0.1043(2) 0.61887(17) 0.0334(6) Uani 1 1 d . . . . .
H8 H 0.140292 0.143557 0.591119 0.040 Uiso 1 1 calc R U . . .
C9 C 0.2686(2) 0.0726(2) 0.60624(19) 0.0410(7) Uani 1 1 d . . . . .
H9 H 0.302215 0.091132 0.570604 0.049 Uiso 1 1 calc R U . . .
C10 C 0.3145(2) 0.0136(2) 0.64673(18) 0.0375(6) Uani 1 1 d . . . . .
H10 H 0.379696 -0.006607 0.639076 0.045 Uiso 1 1 calc R U . . .
C11 C 0.2642(2) -0.01560(19) 0.69841(17) 0.0328(6) Uani 1 1 d . . . . .
H11 H 0.294539 -0.057246 0.724216 0.039 Uiso 1 1 calc R U . . .
C12 C 0.1691(2) 0.01668(19) 0.71212(16) 0.0298(5) Uani 1 1 d . . . . .
H12 H 0.136189 -0.002277 0.747913 0.036 Uiso 1 1 calc R U . . .
C13 C -0.10056(19) 0.01454(18) 0.65393(15) 0.0269(5) Uani 1 1 d . . . . .
C14 C -0.0801(2) -0.08099(19) 0.60643(16) 0.0315(5) Uani 1 1 d . . . . .
H14 H -0.011457 -0.090408 0.600309 0.038 Uiso 1 1 calc R U . . .
C15 C -0.1618(2) -0.1617(2) 0.56842(18) 0.0358(6) Uani 1 1 d . . . . .
H15 H -0.147392 -0.225493 0.537691 0.043 Uiso 1 1 calc R U . . .
C16 C -0.2646(2) -0.1486(2) 0.57564(17) 0.0352(6) Uani 1 1 d . . . . .
H16 H -0.319318 -0.202815 0.548990 0.042 Uiso 1 1 calc R U . . .
C17 C -0.2856(2) -0.0539(2) 0.62294(18) 0.0347(6) Uani 1 1 d . . . . .
H17 H -0.354594 -0.044613 0.628200 0.042 Uiso 1 1 calc R U . . .
C18 C -0.2039(2) 0.0267(2) 0.66231(17) 0.0318(5) Uani 1 1 d . . . . .
H18 H -0.218255 0.089631 0.694689 0.038 Uiso 1 1 calc R U . . .
C19 C -0.03720(19) 0.20476(19) 0.63887(16) 0.0293(5) Uani 1 1 d . . . . .
H19A H -0.018436 0.176098 0.586702 0.035 Uiso 1 1 calc R U . . .
H19B H -0.113305 0.203635 0.629732 0.035 Uiso 1 1 calc R U . . .
C20 C 0.0177(2) 0.31540(19) 0.68173(16) 0.0300(5) Uani 1 1 d . . . . .
H20A H -0.016977 0.359194 0.656613 0.036 Uiso 1 1 calc R U . . .
H20B H 0.090827 0.319439 0.676465 0.036 Uiso 1 1 calc R U . . .
C21 C 0.11126(19) 0.47416(19) 0.83704(17) 0.0315(5) Uani 1 1 d . . . . .
C22 C 0.1700(2) 0.4967(2) 0.91441(18) 0.0346(6) Uani 1 1 d . . . . .
H22 H 0.163602 0.450206 0.940422 0.042 Uiso 1 1 calc R U . . .
C23 C 0.2387(2) 0.5884(2) 0.9538(2) 0.0399(7) Uani 1 1 d . . . . .
H23 H 0.277593 0.603142 1.005922 0.048 Uiso 1 1 calc R U . . .
C24 C 0.2491(2) 0.6575(2) 0.9151(2) 0.0414(7) Uani 1 1 d . . . . .
H24 H 0.294283 0.719105 0.941559 0.050 Uiso 1 1 calc R U . . .
C25 C 0.1921(2) 0.6349(2) 0.8371(2) 0.0441(7) Uani 1 1 d . . . . .
H25 H 0.199758 0.681076 0.810999 0.053 Uiso 1 1 calc R U . . .
C26 C 0.1235(2) 0.5436(2) 0.79772(19) 0.0374(6) Uani 1 1 d . . . . .
H26 H 0.085751 0.528550 0.745190 0.045 Uiso 1 1 calc R U . . .
C27 C -0.11236(19) 0.41304(19) 0.79307(16) 0.0301(5) Uani 1 1 d . . . . .
C28 C -0.1162(2) 0.5172(2) 0.82740(18) 0.0338(6) Uani 1 1 d . . . . .
H28 H -0.054100 0.562419 0.854343 0.041 Uiso 1 1 calc R U . . .
C29 C -0.2125(2) 0.5543(2) 0.82166(19) 0.0395(6) Uani 1 1 d . . . . .
H29 H -0.214354 0.624160 0.845111 0.047 Uiso 1 1 calc R U . . .
C30 C -0.3050(2) 0.4889(2) 0.78181(19) 0.0410(7) Uani 1 1 d . . . . .
H30 H -0.368717 0.514836 0.775768 0.049 Uiso 1 1 calc R U . . .
C31 C -0.3032(2) 0.3841(3) 0.7506(2) 0.0492(8) Uani 1 1 d . . . . .
H31 H -0.365871 0.339131 0.725646 0.059 Uiso 1 1 calc R U . . .
C32 C -0.2073(2) 0.3469(2) 0.7567(2) 0.0442(7) Uani 1 1 d . . . . .
H32 H -0.206252 0.276566 0.736301 0.053 Uiso 1 1 calc R U . . .
C33 C 0.48358(18) 0.86863(18) 0.80136(15) 0.0241(5) Uani 1 1 d . . . . .
C34 C 0.41491(18) 0.88519(18) 0.85475(15) 0.0254(5) Uani 1 1 d . . . . .
H34 H 0.381998 0.829069 0.862359 0.030 Uiso 1 1 calc R U . . .
C35 C 0.39382(18) 0.98322(19) 0.89726(15) 0.0266(5) Uani 1 1 d . . . . .
C36 C 0.44177(19) 1.06871(18) 0.88796(16) 0.0276(5) Uani 1 1 d . . . . .
H36 H 0.427935 1.133939 0.915952 0.033 Uiso 1 1 calc R U . . .
C37 C 0.51109(18) 1.05454(18) 0.83573(15) 0.0262(5) Uani 1 1 d . . . . .
C38 C 0.53153(18) 0.95694(17) 0.79359(15) 0.0245(5) Uani 1 1 d . . . . .
H38 H 0.578447 0.949904 0.759143 0.029 Uiso 1 1 calc R U . . .
C39 C 0.3137(2) 0.99385(19) 0.94863(17) 0.0314(5) Uani 1 1 d . . . . .
C40 C 0.5622(2) 1.14630(19) 0.82461(18) 0.0331(6) Uani 1 1 d . . . . .
C41 C 0.61213(18) 0.74077(17) 0.72234(15) 0.0245(5) Uani 1 1 d . . . . .
C42 C 0.70509(19) 0.79743(18) 0.77717(16) 0.0263(5) Uani 1 1 d . . . . .
H42 H 0.699995 0.851400 0.823263 0.032 Uiso 1 1 calc R U . . .
C43 C 0.80524(19) 0.77497(19) 0.76439(16) 0.0292(5) Uani 1 1 d . . . . .
C44 C 0.8161(2) 0.6954(2) 0.69687(17) 0.0326(6) Uani 1 1 d . . . . .
H44 H 0.882794 0.680853 0.688328 0.039 Uiso 1 1 calc R U . . .
C45 C 0.7252(2) 0.6374(2) 0.64183(17) 0.0327(6) Uani 1 1 d . . . . .
C46 C 0.6256(2) 0.66020(18) 0.65472(16) 0.0283(5) Uani 1 1 d . . . . .
H46 H 0.565964 0.620425 0.617028 0.034 Uiso 1 1 calc R U . . .
C47 C 0.9034(2) 0.8344(2) 0.82465(19) 0.0369(6) Uani 1 1 d . . . . .
C48 C 0.7355(2) 0.5498(2) 0.5698(2) 0.0437(7) Uani 1 1 d . . . . .
C49 C 0.46782(18) 0.66452(17) 0.77522(15) 0.0239(5) Uani 1 1 d . . . . .
C50 C 0.51555(18) 0.67732(18) 0.85457(15) 0.0256(5) Uani 1 1 d . . . . .
H50 H 0.552656 0.740968 0.888616 0.031 Uiso 1 1 calc R U . . .
C51 C 0.50941(19) 0.59809(19) 0.88432(16) 0.0273(5) Uani 1 1 d . . . . .
C52 C 0.4516(2) 0.50306(19) 0.83703(16) 0.0293(5) Uani 1 1 d . . . . .
H52 H 0.445343 0.450803 0.857511 0.035 Uiso 1 1 calc R U . . .
C53 C 0.40348(19) 0.48859(18) 0.75828(16) 0.0285(5) Uani 1 1 d . . . . .
C54 C 0.41240(18) 0.56708(18) 0.72746(16) 0.0269(5) Uani 1 1 d . . . . .
H54 H 0.380716 0.554305 0.673836 0.032 Uiso 1 1 calc R U . . .
C55 C 0.5706(2) 0.6168(2) 0.96742(17) 0.0339(6) Uani 1 1 d . . . . .
C56 C 0.3467(2) 0.3854(2) 0.70320(18) 0.0378(6) Uani 1 1 d D U . . .
C57 C 0.40645(18) 0.74262(17) 0.65770(15) 0.0242(5) Uani 1 1 d . . . . .
C58 C 0.29827(19) 0.71390(18) 0.64899(16) 0.0265(5) Uani 1 1 d . . . . .
H58 H 0.275608 0.693847 0.688362 0.032 Uiso 1 1 calc R U . . .
C59 C 0.22319(19) 0.71423(18) 0.58347(16) 0.0287(5) Uani 1 1 d . . . . .
C60 C 0.25322(19) 0.74541(18) 0.52440(16) 0.0286(5) Uani 1 1 d . . . . .
H60 H 0.203142 0.746417 0.480909 0.034 Uiso 1 1 calc R U . . .
C61 C 0.36009(19) 0.77517(18) 0.53169(15) 0.0274(5) Uani 1 1 d . . . . .
C62 C 0.43457(19) 0.77282(17) 0.59692(15) 0.0259(5) Uani 1 1 d . . . . .
H62 H 0.505764 0.792143 0.599981 0.031 Uiso 1 1 calc R U . . .
C63 C 0.1091(2) 0.6824(2) 0.57951(18) 0.0357(6) Uani 1 1 d . . . . .
C64 C 0.3988(2) 0.8119(2) 0.47174(17) 0.0350(6) Uani 1 1 d . . . . .
P1 P 0.00234(5) 0.12621(4) 0.70020(4) 0.02431(13) Uani 1 1 d . . . . .
P2 P 0.01237(5) 0.36018(4) 0.78981(4) 0.02670(14) Uani 1 1 d . . . . .
Ru1 Ru 0.02819(2) 0.22715(2) 0.83601(2) 0.02635(7) Uani 1 1 d . . . . .
B1 B 0.4929(2) 0.7546(2) 0.73987(17) 0.0234(5) Uani 1 1 d . . . . .
F1 F 0.3157(2) 1.08835(15) 0.99843(16) 0.0825(8) Uani 1 1 d . . . . .
F2 F 0.32414(17) 0.93735(17) 0.99488(14) 0.0632(6) Uani 1 1 d . . . . .
F3 F 0.21571(14) 0.9633(2) 0.90464(13) 0.0733(7) Uani 1 1 d . . . . .
F4 F 0.49274(14) 1.20560(13) 0.80775(13) 0.0501(5) Uani 1 1 d . . . . .
F5 F 0.63071(14) 1.20817(13) 0.89216(12) 0.0517(5) Uani 1 1 d . . . . .
F6 F 0.61637(17) 1.12312(13) 0.76616(13) 0.0582(5) Uani 1 1 d . . . . .
F7 F 0.96237(15) 0.88945(15) 0.79586(12) 0.0568(5) Uani 1 1 d . . . . .
F8 F 0.96621(15) 0.77338(15) 0.84776(15) 0.0696(7) Uani 1 1 d . . . . .
F9 F 0.88464(14) 0.90085(16) 0.89255(12) 0.0554(5) Uani 1 1 d . . . . .
F10 F 0.7558(5) 0.5760(2) 0.5118(2) 0.172(2) Uani 1 1 d . . . . .
F11 F 0.8121(3) 0.4989(2) 0.5850(2) 0.1251(14) Uani 1 1 d . . . . .
F12 F 0.6529(2) 0.4802(2) 0.5381(2) 0.1097(12) Uani 1 1 d . . . . .
F13 F 0.66318(14) 0.67843(15) 0.98440(11) 0.0503(4) Uani 1 1 d . . . . .
F14 F 0.59521(15) 0.53126(13) 0.97866(11) 0.0472(4) Uani 1 1 d . . . . .
F15 F 0.51982(14) 0.66312(13) 1.02562(10) 0.0432(4) Uani 1 1 d . . . . .
F16 F 0.2615(3) 0.3918(2) 0.64947(17) 0.0567(10) Uani 0.785(8) 1 d D U P A 1
F17 F 0.3015(3) 0.3346(3) 0.7429(2) 0.0594(11) Uani 0.785(8) 1 d D U P A 1
F18 F 0.4045(3) 0.3287(3) 0.6614(4) 0.094(2) Uani 0.785(8) 1 d D U P A 1
F16' F 0.2693(10) 0.3529(12) 0.7219(11) 0.071(4) Uani 0.215(8) 1 d D U P A 2
F17' F 0.4144(9) 0.3131(8) 0.7083(9) 0.058(3) Uani 0.215(8) 1 d D U P A 2
F18' F 0.3348(14) 0.3703(7) 0.6259(6) 0.071(5) Uani 0.215(8) 1 d D U P A 2
F19 F 0.09018(14) 0.58882(15) 0.58052(16) 0.0651(6) Uani 1 1 d . . . . .
F20 F 0.07505(15) 0.74278(16) 0.64300(14) 0.0615(5) Uani 1 1 d . . . . .
F21 F 0.04475(14) 0.6854(2) 0.51474(14) 0.0759(7) Uani 1 1 d . . . . .
F22 F 0.32092(13) 0.82021(15) 0.41564(11) 0.0472(4) Uani 1 1 d . . . . .
F23 F 0.45785(16) 0.90485(15) 0.50659(12) 0.0570(5) Uani 1 1 d . . . . .
F24 F 0.46047(17) 0.75051(17) 0.43215(12) 0.0609(5) Uani 1 1 d . . . . .
O1 O 0.26372(14) 0.24545(16) 0.84685(13) 0.0429(5) Uani 1 1 d . . . . .

loop_
_atom_site_aniso_label
_atom_site_aniso_U_11
_atom_site_aniso_U_22
_atom_site_aniso_U_33
_atom_site_aniso_U_23
_atom_site_aniso_U_13
_atom_site_aniso_U_12
C1 0.0336(14) 0.0269(12) 0.0261(13) 0.0055(10) 0.0005(10) 0.0050(10)
C2 0.0540(19) 0.065(2) 0.0273(15) 0.0137(15) 0.0041(13) -0.0108(16)
C3 0.0541(18) 0.0478(17) 0.0356(16) 0.0264(14) 0.0100(13) 0.0078(14)
C4 0.0439(16) 0.0369(15) 0.0420(16) 0.0161(13) 0.0141(13) -0.0053(12)
C5 0.0379(15) 0.0518(18) 0.064(2) 0.0250(17) 0.0262(15) 0.0117(13)
C6 0.072(2) 0.0352(16) 0.0479(19) -0.0001(14) 0.0361(17) 0.0039(15)
C7 0.0246(11) 0.0216(11) 0.0288(13) 0.0074(10) -0.0005(9) 0.0035(9)
C8 0.0362(14) 0.0312(13) 0.0366(15) 0.0150(12) 0.0094(11) 0.0118(11)
C9 0.0418(16) 0.0412(16) 0.0461(17) 0.0168(14) 0.0197(13) 0.0119(12)
C10 0.0289(13) 0.0311(14) 0.0463(17) 0.0053(12) 0.0076(12) 0.0099(11)
C11 0.0316(13) 0.0250(12) 0.0355(14) 0.0063(11) -0.0023(11) 0.0102(10)
C12 0.0303(12) 0.0257(12) 0.0315(14) 0.0100(11) 0.0014(10) 0.0060(10)
C13 0.0265(12) 0.0248(12) 0.0295(13) 0.0116(10) 0.0026(10) 0.0039(9)
C14 0.0302(13) 0.0283(13) 0.0349(14) 0.0112(11) 0.0040(11) 0.0062(10)
C15 0.0384(14) 0.0266(13) 0.0397(16) 0.0097(12) 0.0063(12) 0.0036(11)
C16 0.0337(14) 0.0312(13) 0.0380(15) 0.0131(12) 0.0027(11) -0.0041(11)
C17 0.0270(12) 0.0358(14) 0.0418(16) 0.0161(12) 0.0052(11) 0.0017(10)
C18 0.0307(13) 0.0278(13) 0.0349(14) 0.0101(11) 0.0040(11) 0.0048(10)
C19 0.0262(12) 0.0267(12) 0.0350(14) 0.0140(11) -0.0006(10) 0.0073(10)
C20 0.0289(12) 0.0255(12) 0.0357(14) 0.0115(11) 0.0055(10) 0.0058(10)
C21 0.0233(12) 0.0257(12) 0.0434(16) 0.0097(11) 0.0066(11) 0.0062(9)
C22 0.0288(13) 0.0248(12) 0.0442(16) 0.0079(11) 0.0004(11) 0.0059(10)
C23 0.0302(13) 0.0289(13) 0.0479(17) 0.0024(12) -0.0012(12) 0.0050(11)
C24 0.0320(14) 0.0273(13) 0.0561(19) 0.0041(13) 0.0114(13) -0.0010(11)
C25 0.0414(16) 0.0332(15) 0.057(2) 0.0132(14) 0.0167(14) -0.0034(12)
C26 0.0363(14) 0.0316(14) 0.0407(16) 0.0097(12) 0.0085(12) -0.0011(11)
C27 0.0270(12) 0.0275(12) 0.0341(14) 0.0100(11) 0.0034(10) 0.0074(10)
C28 0.0311(13) 0.0293(13) 0.0428(16) 0.0139(12) 0.0091(11) 0.0073(10)
C29 0.0440(16) 0.0300(14) 0.0525(18) 0.0189(13) 0.0182(13) 0.0158(12)
C30 0.0333(14) 0.0513(17) 0.0470(17) 0.0224(14) 0.0137(12) 0.0222(13)
C31 0.0285(14) 0.0477(18) 0.055(2) 0.0009(15) 0.0010(13) 0.0086(12)
C32 0.0324(14) 0.0309(14) 0.056(2) 0.0019(13) 0.0037(13) 0.0081(11)
C33 0.0221(11) 0.0230(11) 0.0270(12) 0.0111(10) -0.0002(9) 0.0056(9)
C34 0.0243(11) 0.0217(11) 0.0310(13) 0.0125(10) 0.0018(9) 0.0037(9)
C35 0.0243(11) 0.0265(12) 0.0290(13) 0.0104(10) 0.0036(10) 0.0063(9)
C36 0.0278(12) 0.0202(11) 0.0328(14) 0.0076(10) 0.0043(10) 0.0056(9)
C37 0.0246(11) 0.0206(11) 0.0324(13) 0.0099(10) 0.0028(10) 0.0030(9)
C38 0.0216(11) 0.0232(11) 0.0281(13) 0.0094(10) 0.0027(9) 0.0051(9)
C39 0.0321(13) 0.0264(12) 0.0364(15) 0.0108(11) 0.0085(11) 0.0077(10)
C40 0.0321(13) 0.0231(12) 0.0437(16) 0.0103(11) 0.0112(11) 0.0032(10)
C41 0.0280(12) 0.0191(11) 0.0297(13) 0.0129(10) 0.0050(10) 0.0064(9)
C42 0.0284(12) 0.0221(11) 0.0309(13) 0.0132(10) 0.0042(10) 0.0071(9)
C43 0.0265(12) 0.0268(12) 0.0379(14) 0.0171(11) 0.0043(10) 0.0049(9)
C44 0.0280(12) 0.0331(13) 0.0431(16) 0.0185(12) 0.0110(11) 0.0114(10)
C45 0.0369(14) 0.0279(13) 0.0384(15) 0.0149(12) 0.0126(11) 0.0108(11)
C46 0.0304(12) 0.0231(12) 0.0322(14) 0.0110(10) 0.0060(10) 0.0056(9)
C47 0.0298(13) 0.0344(14) 0.0479(17) 0.0185(13) 0.0038(12) 0.0065(11)
C48 0.0451(16) 0.0361(15) 0.0492(19) 0.0086(14) 0.0193(14) 0.0113(13)
C49 0.0229(11) 0.0202(11) 0.0300(13) 0.0100(10) 0.0056(9) 0.0070(9)
C50 0.0258(11) 0.0199(11) 0.0309(13) 0.0089(10) 0.0045(10) 0.0059(9)
C51 0.0276(12) 0.0274(12) 0.0316(13) 0.0143(11) 0.0084(10) 0.0102(9)
C52 0.0324(13) 0.0241(12) 0.0378(14) 0.0168(11) 0.0113(11) 0.0078(10)
C53 0.0267(12) 0.0224(12) 0.0370(14) 0.0113(11) 0.0074(10) 0.0034(9)
C54 0.0251(11) 0.0238(12) 0.0323(13) 0.0112(10) 0.0043(10) 0.0055(9)
C55 0.0388(14) 0.0299(13) 0.0366(15) 0.0161(12) 0.0071(11) 0.0077(11)
C56 0.0405(15) 0.0288(13) 0.0439(16) 0.0132(12) 0.0102(12) 0.0001(11)
C57 0.0258(11) 0.0170(10) 0.0286(13) 0.0077(9) 0.0032(9) 0.0056(9)
C58 0.0268(12) 0.0234(11) 0.0307(13) 0.0111(10) 0.0058(10) 0.0064(9)
C59 0.0248(12) 0.0235(12) 0.0356(14) 0.0090(10) 0.0028(10) 0.0061(9)
C60 0.0267(12) 0.0253(12) 0.0312(13) 0.0101(10) -0.0016(10) 0.0072(9)
C61 0.0299(12) 0.0246(12) 0.0283(13) 0.0112(10) 0.0037(10) 0.0063(9)
C62 0.0244(11) 0.0207(11) 0.0324(13) 0.0102(10) 0.0035(10) 0.0043(9)
C63 0.0271(13) 0.0379(15) 0.0420(16) 0.0158(13) 0.0033(11) 0.0064(11)
C64 0.0328(13) 0.0413(15) 0.0324(14) 0.0174(12) 0.0014(11) 0.0072(11)
P1 0.0226(3) 0.0223(3) 0.0278(3) 0.0097(2) 0.0020(2) 0.0062(2)
P2 0.0222(3) 0.0205(3) 0.0348(3) 0.0085(3) 0.0020(2) 0.0044(2)
Ru1 0.02428(10) 0.02357(10) 0.02999(12) 0.00892(8) 0.00356(7) 0.00496(7)
B1 0.0241(12) 0.0198(12) 0.0264(14) 0.0095(11) 0.0027(10) 0.0042(10)
F1 0.1086(18) 0.0354(10) 0.1030(19) -0.0018(11) 0.0797(16) -0.0001(11)
F2 0.0732(13) 0.0792(14) 0.0725(14) 0.0521(12) 0.0441(11) 0.0375(11)
F3 0.0298(9) 0.133(2) 0.0558(13) 0.0299(13) 0.0128(9) 0.0130(11)
F4 0.0499(10) 0.0355(9) 0.0787(13) 0.0352(9) 0.0167(9) 0.0115(7)
F5 0.0483(10) 0.0362(9) 0.0575(12) 0.0101(8) 0.0006(8) -0.0149(7)
F6 0.0833(14) 0.0270(8) 0.0763(14) 0.0154(9) 0.0550(12) 0.0059(8)
F7 0.0454(10) 0.0584(12) 0.0602(12) 0.0207(10) 0.0069(9) -0.0178(9)
F8 0.0449(11) 0.0490(11) 0.1012(18) 0.0300(11) -0.0254(11) 0.0082(9)
F9 0.0377(9) 0.0667(12) 0.0443(11) 0.0040(9) 0.0004(8) -0.0016(8)
F10 0.392(7) 0.0551(16) 0.092(2) 0.0089(16) 0.146(4) 0.028(3)
F11 0.113(2) 0.103(2) 0.103(2) -0.0320(18) -0.0053(18) 0.0753(19)
F12 0.0747(16) 0.0708(16) 0.123(2) -0.0478(16) 0.0394(16) -0.0046(13)
F13 0.0427(9) 0.0667(12) 0.0401(10) 0.0284(9) -0.0074(7) -0.0070(8)
F14 0.0666(11) 0.0397(9) 0.0425(10) 0.0238(8) 0.0052(8) 0.0225(8)
F15 0.0572(10) 0.0415(9) 0.0325(9) 0.0126(7) 0.0118(8) 0.0145(8)
F16 0.062(2) 0.0412(14) 0.0509(16) 0.0143(12) -0.0144(13) -0.0174(12)
F17 0.072(3) 0.0416(15) 0.0608(18) 0.0268(13) -0.0013(16) -0.0224(15)
F18 0.055(2) 0.048(2) 0.127(4) -0.040(2) 0.048(3) -0.0124(16)
F16' 0.036(5) 0.058(6) 0.095(8) -0.009(5) 0.034(6) -0.014(4)
F17' 0.058(5) 0.026(4) 0.069(7) -0.002(4) -0.007(5) 0.018(4)
F18' 0.111(9) 0.034(5) 0.051(6) 0.020(4) -0.019(5) -0.017(5)
F19 0.0352(9) 0.0430(10) 0.1174(19) 0.0308(11) 0.0162(10) -0.0016(8)
F20 0.0393(10) 0.0656(13) 0.0715(14) 0.0075(11) 0.0259(9) 0.0082(9)
F21 0.0267(9) 0.144(2) 0.0669(14) 0.0597(15) -0.0050(9) 0.0014(11)
F22 0.0417(9) 0.0654(11) 0.0420(10) 0.0347(9) -0.0027(7) 0.0061(8)
F23 0.0617(12) 0.0602(12) 0.0497(11) 0.0313(10) 0.0018(9) -0.0190(9)
F24 0.0691(13) 0.0864(15) 0.0523(12) 0.0404(11) 0.0328(10) 0.0415(11)
O1 0.0228(10) 0.0522(12) 0.0423(12) 0.0061(10) 0.0005(8) 0.0049(8)

loop_
_atom_type_symbol
_atom_type_description
_atom_type_scat_dispersion_real
_atom_type_scat_dispersion_imag
_atom_type_scat_source
C C 0.0181 0.0091 'International Tables Vol C Tables 4.2.6.8 and 6.1.1.4'
H H 0.0000 0.0000 'International Tables Vol C Tables 4.2.6.8 and 6.1.1.4'
P P 0.2955 0.4335 'International Tables Vol C Tables 4.2.6.8 and 6.1.1.4'
Ru Ru 0.0552 3.2960 'International Tables Vol C Tables 4.2.6.8 and 6.1.1.4'
B B 0.0090 0.0039 'International Tables Vol C Tables 4.2.6.8 and 6.1.1.4'
F F 0.0727 0.0534 'International Tables Vol C Tables 4.2.6.8 and 6.1.1.4'
O O 0.0492 0.0322 'International Tables Vol C Tables 4.2.6.8 and 6.1.1.4'

loop_
_geom_angle_atom_site_label_1
_geom_angle_atom_site_label_2
_geom_angle_atom_site_label_3
_geom_angle
_geom_angle_site_symmetry_1
_geom_angle_site_symmetry_3
_geom_angle_publ_flag
O1 C1 Ru1 175.7(2) . . ?
C6 C2 C3 108.6(3) . . ?
C6 C2 Ru1 71.76(19) . . ?
C3 C2 Ru1 72.43(17) . . ?
C6 C2 H2 125.7 . . ?
C3 C2 H2 125.7 . . ?
Ru1 C2 H2 121.8 . . ?
C4 C3 C2 106.8(3) . . ?
C4 C3 Ru1 71.94(16) . . ?
C2 C3 Ru1 70.45(17) . . ?
C4 C3 H3 126.6 . . ?
C2 C3 H3 126.6 . . ?
Ru1 C3 H3 122.7 . . ?
C5 C4 C3 108.9(3) . . ?
C5 C4 Ru1 71.25(16) . . ?
C3 C4 Ru1 71.62(16) . . ?
C5 C4 H4 125.6 . . ?
C3 C4 H4 125.6 . . ?
Ru1 C4 H4 123.2 . . ?
C4 C5 C6 107.9(3) . . ?
C4 C5 Ru1 72.49(17) . . ?
C6 C5 Ru1 70.98(17) . . ?
C4 C5 H5 126.0 . . ?
C6 C5 H5 126.0 . . ?
Ru1 C5 H5 122.2 . . ?
C2 C6 C5 107.8(3) . . ?
C2 C6 Ru1 71.69(18) . . ?
C5 C6 Ru1 72.02(18) . . ?
C2 C6 H6 126.1 . . ?
C5 C6 H6 126.1 . . ?
Ru1 C6 H6 121.9 . . ?
C8 C7 C12 118.9(2) . . ?
C8 C7 P1 123.31(18) . . ?
C12 C7 P1 117.7(2) . . ?
C7 C8 C9 120.4(2) . . ?
C7 C8 H8 119.8 . . ?
C9 C8 H8 119.8 . . ?
C10 C9 C8 119.8(3) . . ?
C10 C9 H9 120.1 . . ?
C8 C9 H9 120.1 . . ?
C11 C10 C9 120.3(3) . . ?
C11 C10 H10 119.8 . . ?
C9 C10 H10 119.8 . . ?
C10 C11 C12 120.2(2) . . ?
C10 C11 H11 119.9 . . ?
C12 C11 H11 119.9 . . ?
C11 C12 C7 120.4(3) . . ?
C11 C12 H12 119.8 . . ?
C7 C12 H12 119.8 . . ?
C18 C13 C14 118.9(2) . . ?
C18 C13 P1 118.85(19) . . ?
C14 C13 P1 122.15(19) . . ?
C15 C14 C13 120.1(2) . . ?
C15 C14 H14 119.9 . . ?
C13 C14 H14 119.9 . . ?
C16 C15 C14 120.7(3) . . ?
C16 C15 H15 119.6 . . ?
C14 C15 H15 119.6 . . ?
C15 C16 C17 119.5(2) . . ?
C15 C16 H16 120.2 . . ?
C17 C16 H16 120.2 . . ?
C18 C17 C16 120.0(3) . . ?
C18 C17 H17 120.0 . . ?
C16 C17 H17 120.0 . . ?
C17 C18 C13 120.7(2) . . ?
C17 C18 H18 119.7 . . ?
C13 C18 H18 119.7 . . ?
C20 C19 P1 110.62(17) . . ?
C20 C19 H19A 109.5 . . ?
P1 C19 H19A 109.5 . . ?
C20 C19 H19B 109.5 . . ?
P1 C19 H19B 109.5 . . ?
H19A C19 H19B 108.1 . . ?
C19 C20 P2 110.22(18) . . ?
C19 C20 H20A 109.6 . . ?
P2 C20 H20A 109.6 . . ?
C19 C20 H20B 109.6 . . ?
P2 C20 H20B 109.6 . . ?
H20A C20 H20B 108.1 . . ?
C22 C21 C26 119.2(2) . . ?
C22 C21 P2 120.3(2) . . ?
C26 C21 P2 120.3(2) . . ?
C21 C22 C23 120.6(3) . . ?
C21 C22 H22 119.7 . . ?
C23 C22 H22 119.7 . . ?
C24 C23 C22 119.9(3) . . ?
C24 C23 H23 120.0 . . ?
C22 C23 H23 120.1 . . ?
C23 C24 C25 120.0(3) . . ?
C23 C24 H24 120.0 . . ?
C25 C24 H24 120.0 . . ?
C24 C25 C26 120.3(3) . . ?
C24 C25 H25 119.8 . . ?
C26 C25 H25 119.8 . . ?
C25 C26 C21 120.0(3) . . ?
C25 C26 H26 120.0 . . ?
C21 C26 H26 120.0 . . ?
C28 C27 C32 118.4(2) . . ?
C28 C27 P2 122.6(2) . . ?
C32 C27 P2 118.9(2) . . ?
C29 C28 C27 120.2(3) . . ?
C29 C28 H28 119.9 . . ?
C27 C28 H28 119.9 . . ?
C30 C29 C28 120.8(3) . . ?
C30 C29 H29 119.6 . . ?
C28 C29 H29 119.6 . . ?
C29 C30 C31 119.7(3) . . ?
C29 C30 H30 120.2 . . ?
C31 C30 H30 120.2 . . ?
C32 C31 C30 119.6(3) . . ?
C32 C31 H31 120.2 . . ?
C30 C31 H31 120.2 . . ?
C31 C32 C27 121.1(3) . . ?
C31 C32 H32 119.4 . . ?
C27 C32 H32 119.4 . . ?
C34 C33 C38 115.7(2) . . ?
C34 C33 B1 122.7(2) . . ?
C38 C33 B1 120.7(2) . . ?
C33 C34 C35 122.4(2) . . ?
C33 C34 H34 118.8 . . ?
C35 C34 H34 118.8 . . ?
C36 C35 C34 120.5(2) . . ?
C36 C35 C39 120.2(2) . . ?
C34 C35 C39 119.2(2) . . ?
C35 C36 C37 118.3(2) . . ?
C35 C36 H36 120.9 . . ?
C37 C36 H36 120.9 . . ?
C36 C37 C38 120.9(2) . . ?
C36 C37 C40 118.6(2) . . ?
C38 C37 C40 120.5(2) . . ?
C37 C38 C33 122.2(2) . . ?
C37 C38 H38 118.9 . . ?
C33 C38 H38 118.9 . . ?
F1 C39 F3 106.4(2) . . ?
F1 C39 F2 105.6(3) . . ?
F3 C39 F2 104.7(2) . . ?
F1 C39 C35 113.9(2) . . ?
F3 C39 C35 112.1(2) . . ?
F2 C39 C35 113.4(2) . . ?
F6 C40 F4 106.8(2) . . ?
F6 C40 F5 106.3(2) . . ?
F4 C40 F5 104.8(2) . . ?
F6 C40 C37 113.6(2) . . ?
F4 C40 C37 112.7(2) . . ?
F5 C40 C37 112.0(2) . . ?
C46 C41 C42 116.1(2) . . ?
C46 C41 B1 119.8(2) . . ?
C42 C41 B1 123.6(2) . . ?
C43 C42 C41 121.8(2) . . ?
C43 C42 H42 119.1 . . ?
C41 C42 H42 119.1 . . ?
C44 C43 C42 120.9(2) . . ?
C44 C43 C47 118.1(2) . . ?
C42 C43 C47 121.0(2) . . ?
C43 C44 C45 118.5(2) . . ?
C43 C44 H44 120.7 . . ?
C45 C44 H44 120.7 . . ?
C44 C45 C46 120.4(2) . . ?
C44 C45 C48 119.2(2) . . ?
C46 C45 C48 120.4(3) . . ?
C45 C46 C41 122.4(2) . . ?
C45 C46 H46 118.8 . . ?
C41 C46 H46 118.8 . . ?
F7 C47 F9 105.7(2) . . ?
F7 C47 F8 106.0(2) . . ?
F9 C47 F8 105.9(3) . . ?
F7 C47 C43 112.7(2) . . ?
F9 C47 C43 113.7(2) . . ?
F8 C47 C43 112.2(2) . . ?
F10 C48 F12 105.5(4) . . ?
F10 C48 F11 104.4(4) . . ?
F12 C48 F11 103.8(3) . . ?
F10 C48 C45 113.8(3) . . ?
F12 C48 C45 114.8(3) . . ?
F11 C48 C45 113.4(3) . . ?
C50 C49 C54 115.9(2) . . ?
C50 C49 B1 119.7(2) . . ?
C54 C49 B1 123.8(2) . . ?
C51 C50 C49 122.2(2) . . ?
C51 C50 H50 118.9 . . ?
C49 C50 H50 118.9 . . ?
C52 C51 C50 121.1(2) . . ?
C52 C51 C55 120.8(2) . . ?
C50 C51 C55 118.1(2) . . ?
C53 C52 C51 117.7(2) . . ?
C53 C52 H52 121.1 . . ?
C51 C52 H52 121.1 . . ?
C52 C53 C54 121.3(2) . . ?
C52 C53 C56 119.7(2) . . ?
C54 C53 C56 119.0(2) . . ?
C53 C54 C49 121.7(2) . . ?
C53 C54 H54 119.1 . . ?
C49 C54 H54 119.1 . . ?
F14 C55 F15 106.3(2) . . ?
F14 C55 F13 106.1(2) . . ?
F15 C55 F13 105.6(2) . . ?
F14 C55 C51 113.2(2) . . ?
F15 C55 C51 113.4(2) . . ?
F13 C55 C51 111.5(2) . . ?
F16' C56 F18' 114.6(10) . . ?
F18 C56 F17 109.4(4) . . ?
F18 C56 F16 106.6(4) . . ?
F17 C56 F16 102.0(3) . . ?
F16' C56 F17' 101.5(9) . . ?
F18' C56 F17' 99.4(8) . . ?
F16' C56 C53 116.6(7) . . ?
F18 C56 C53 113.8(3) . . ?
F18' C56 C53 114.3(5) . . ?
F17 C56 C53 112.2(3) . . ?
F16 C56 C53 112.1(2) . . ?
F17' C56 C53 107.6(5) . . ?
C62 C57 C58 115.7(2) . . ?
C62 C57 B1 121.8(2) . . ?
C58 C57 B1 122.0(2) . . ?
C59 C58 C57 122.4(2) . . ?
C59 C58 H58 118.8 . . ?
C57 C58 H58 118.8 . . ?
C60 C59 C58 120.7(2) . . ?
C60 C59 C63 120.8(2) . . ?
C58 C59 C63 118.5(2) . . ?
C59 C60 C61 118.3(2) . . ?
C59 C60 H60 120.9 . . ?
C61 C60 H60 120.9 . . ?
C60 C61 C62 120.4(2) . . ?
C60 C61 C64 121.7(2) . . ?
C62 C61 C64 117.9(2) . . ?
C61 C62 C57 122.5(2) . . ?
C61 C62 H62 118.7 . . ?
C57 C62 H62 118.7 . . ?
F19 C63 F21 107.2(3) . . ?
F19 C63 F20 104.8(2) . . ?
F21 C63 F20 105.7(2) . . ?
F19 C63 C59 112.9(2) . . ?
F21 C63 C59 113.4(2) . . ?
F20 C63 C59 112.2(2) . . ?
F24 C64 F22 106.7(2) . . ?
F24 C64 F23 105.5(2) . . ?
F22 C64 F23 106.0(2) . . ?
F24 C64 C61 112.4(2) . . ?
F22 C64 C61 113.4(2) . . ?
F23 C64 C61 112.3(2) . . ?
C7 P1 C13 104.41(11) . . ?
C7 P1 C19 106.48(12) . . ?
C13 P1 C19 101.66(11) . . ?
C7 P1 Ru1 112.86(8) . . ?
C13 P1 Ru1 121.19(9) . . ?
C19 P1 Ru1 108.88(9) . . ?
C21 P2 C27 102.83(11) . . ?
C21 P2 C20 104.66(12) . . ?
C27 P2 C20 104.06(12) . . ?
C21 P2 Ru1 118.46(9) . . ?
C27 P2 Ru1 115.90(9) . . ?
C20 P2 Ru1 109.46(8) . . ?
C1 Ru1 C2 93.01(12) . . ?
C1 Ru1 C6 119.46(13) . . ?
C2 Ru1 C6 36.55(14) . . ?
C1 Ru1 C5 154.08(13) . . ?
C2 Ru1 C5 61.23(13) . . ?
C6 Ru1 C5 37.00(13) . . ?
C1 Ru1 C3 100.65(11) . . ?
C2 Ru1 C3 37.12(12) . . ?
C6 Ru1 C3 61.54(13) . . ?
C5 Ru1 C3 61.15(12) . . ?
C1 Ru1 C4 135.03(11) . . ?
C2 Ru1 C4 61.02(12) . . ?
C6 Ru1 C4 61.06(12) . . ?
C5 Ru1 C4 36.26(11) . . ?
C3 Ru1 C4 36.44(11) . . ?
C1 Ru1 P2 91.25(8) . . ?
C2 Ru1 P2 124.94(10) . . ?
C6 Ru1 P2 96.77(9) . . ?
C5 Ru1 P2 101.14(9) . . ?
C3 Ru1 P2 158.26(9) . . ?
C4 Ru1 P2 133.56(8) . . ?
C1 Ru1 P1 88.32(8) . . ?
C2 Ru1 P1 150.34(10) . . ?
C6 Ru1 P1 152.06(10) . . ?
C5 Ru1 P1 115.24(10) . . ?
C3 Ru1 P1 113.62(9) . . ?
C4 Ru1 P1 98.02(8) . . ?
P2 Ru1 P1 84.61(2) . . ?
C33 B1 C49 113.0(2) . . ?
C33 B1 C57 102.61(18) . . ?
C49 B1 C57 112.58(19) . . ?
C33 B1 C41 114.02(19) . . ?
C49 B1 C41 103.08(18) . . ?
C57 B1 C41 111.9(2) . . ?

loop_
_geom_bond_atom_site_label_1
_geom_bond_atom_site_label_2
_geom_bond_distance
_geom_bond_site_symmetry_2
_geom_bond_publ_flag
C1 O1 1.138(3) . ?
C1 Ru1 1.877(3) . ?
C2 C6 1.397(5) . ?
C2 C3 1.426(5) . ?
C2 Ru1 2.227(3) . ?
C2 H2 0.9300 . ?
C3 C4 1.410(4) . ?
C3 Ru1 2.253(3) . ?
C3 H3 0.9300 . ?
C4 C5 1.400(4) . ?
C4 Ru1 2.257(3) . ?
C4 H4 0.9300 . ?
C5 C6 1.418(5) . ?
C5 Ru1 2.241(3) . ?
C5 H5 0.9300 . ?
C6 Ru1 2.227(3) . ?
C6 H6 0.9300 . ?
C7 C8 1.384(4) . ?
C7 C12 1.400(3) . ?
C7 P1 1.818(2) . ?
C8 C9 1.396(4) . ?
C8 H8 0.9300 . ?
C9 C10 1.378(4) . ?
C9 H9 0.9300 . ?
C10 C11 1.375(4) . ?
C10 H10 0.9300 . ?
C11 C12 1.379(4) . ?
C11 H11 0.9300 . ?
C12 H12 0.9300 . ?
C13 C18 1.392(4) . ?
C13 C14 1.396(4) . ?
C13 P1 1.828(2) . ?
C14 C15 1.384(4) . ?
C14 H14 0.9300 . ?
C15 C16 1.382(4) . ?
C15 H15 0.9300 . ?
C16 C17 1.388(4) . ?
C16 H16 0.9300 . ?
C17 C18 1.386(4) . ?
C17 H17 0.9300 . ?
C18 H18 0.9300 . ?
C19 C20 1.529(3) . ?
C19 P1 1.845(2) . ?
C19 H19A 0.9700 . ?
C19 H19B 0.9700 . ?
C20 P2 1.846(3) . ?
C20 H20A 0.9700 . ?
C20 H20B 0.9700 . ?
C21 C22 1.383(4) . ?
C21 C26 1.400(4) . ?
C21 P2 1.821(3) . ?
C22 C23 1.393(4) . ?
C22 H22 0.9300 . ?
C23 C24 1.382(4) . ?
C23 H23 0.9300 . ?
C24 C25 1.385(5) . ?
C24 H24 0.9300 . ?
C25 C26 1.388(4) . ?
C25 H25 0.9300 . ?
C26 H26 0.9300 . ?
C27 C28 1.388(4) . ?
C27 C32 1.393(4) . ?
C27 P2 1.830(3) . ?
C28 C29 1.388(4) . ?
C28 H28 0.9300 . ?
C29 C30 1.372(4) . ?
C29 H29 0.9300 . ?
C30 C31 1.387(4) . ?
C30 H30 0.9300 . ?
C31 C32 1.384(4) . ?
C31 H31 0.9300 . ?
C32 H32 0.9300 . ?
C33 C34 1.397(4) . ?
C33 C38 1.406(3) . ?
C33 B1 1.633(4) . ?
C34 C35 1.401(3) . ?
C34 H34 0.9300 . ?
C35 C36 1.384(3) . ?
C35 C39 1.492(4) . ?
C36 C37 1.389(4) . ?
C36 H36 0.9300 . ?
C37 C38 1.391(3) . ?
C37 C40 1.494(3) . ?
C38 H38 0.9300 . ?
C39 F1 1.319(3) . ?
C39 F3 1.327(3) . ?
C39 F2 1.328(3) . ?
C40 F6 1.329(3) . ?
C40 F4 1.334(3) . ?
C40 F5 1.345(3) . ?
C41 C46 1.399(4) . ?
C41 C42 1.403(3) . ?
C41 B1 1.644(3) . ?
C42 C43 1.399(3) . ?
C42 H42 0.9300 . ?
C43 C44 1.379(4) . ?
C43 C47 1.495(4) . ?
C44 C45 1.391(4) . ?
C44 H44 0.9300 . ?
C45 C46 1.393(4) . ?
C45 C48 1.486(4) . ?
C46 H46 0.9300 . ?
C47 F7 1.333(3) . ?
C47 F9 1.336(4) . ?
C47 F8 1.339(3) . ?
C48 F10 1.280(4) . ?
C48 F12 1.296(4) . ?
C48 F11 1.308(4) . ?
C49 C50 1.398(3) . ?
C49 C54 1.401(3) . ?
C49 B1 1.633(3) . ?
C50 C51 1.391(3) . ?
C50 H50 0.9300 . ?
C51 C52 1.386(4) . ?
C51 C55 1.490(4) . ?
C52 C53 1.384(4) . ?
C52 H52 0.9300 . ?
C53 C54 1.397(3) . ?
C53 C56 1.494(4) . ?
C54 H54 0.9300 . ?
C55 F14 1.334(3) . ?
C55 F15 1.340(3) . ?
C55 F13 1.350(3) . ?
C56 F16' 1.218(12) . ?
C56 F18 1.281(4) . ?
C56 F18' 1.313(10) . ?
C56 F17 1.340(4) . ?
C56 F16 1.364(4) . ?
C56 F17' 1.405(9) . ?
C57 C62 1.394(3) . ?
C57 C58 1.398(3) . ?
C57 B1 1.641(3) . ?
C58 C59 1.393(3) . ?
C58 H58 0.9300 . ?
C59 C60 1.382(4) . ?
C59 C63 1.497(4) . ?
C60 C61 1.388(4) . ?
C60 H60 0.9300 . ?
C61 C62 1.395(3) . ?
C61 C64 1.488(4) . ?
C62 H62 0.9300 . ?
C63 F19 1.324(3) . ?
C63 F21 1.324(3) . ?
C63 F20 1.339(4) . ?
C64 F24 1.331(3) . ?
C64 F22 1.339(3) . ?
C64 F23 1.345(3) . ?
P1 Ru1 2.3195(7) . ?
P2 Ru1 2.2941(6) . ?
